data_2223541
loop_
_publ_author_name
'Cheng, Hui-Min'
'Chen, Lang'
'Lu, Wei'
'Shen, Xuan'
'Zhu, Dun-Ru'

_publ_section_title
;
 <i>N</i>,<i>N</i>'-Bis(2-quinolylcarbonyl)hydrazine
;
_journal_coeditor_code RZ2361
_journal_issue 10
_journal_name_full 'Acta Crystallographica Section E'
_journal_page_first o2526
_journal_paper_doi 10.1107/S1600536809037842
_journal_volume 65
_journal_year 2009
_chemical_formula_iupac 'C20 H14 N4 O2'
_chemical_formula_moiety 'C20 H14 N4 O2'
_chemical_formula_sum 'C20 H14 N4 O2'
_chemical_formula_weight 342.35
_chemical_name_systematic
;
<i>N</i>,<i>N</i>'-Bis(2-quinolylcarbonyl)hydrazine
;
_space_group_IT_number 56
_symmetry_cell_setting orthorhombic
_symmetry_space_group_name_Hall '-P 2ab 2ac'
_symmetry_space_group_name_H-M 'P c c n'
_atom_sites_solution_hydrogens geom
_atom_sites_solution_primary direct
_atom_sites_solution_secondary difmap
_audit_creation_method SHELXL-97
_cell_angle_alpha 90.00
_cell_angle_beta 90.00
_cell_angle_gamma 90.00
_cell_formula_units_Z 4
_cell_length_a 11.649(4)
_cell_length_b 17.023(6)
_cell_length_c 8.349(3)
_cell_measurement_reflns_used 28
_cell_measurement_temperature 296(2)
_cell_measurement_theta_max 26.60
_cell_measurement_theta_min 2.08
_cell_volume 1655.6(10)
_computing_cell_refinement 'SAINT (Bruker, 2005)'
_computing_data_collection 'APEX2 (Bruker, 2005)'
_computing_data_reduction 'SAINT (Bruker, 2005)'
_computing_molecular_graphics 'SHELXTL (Sheldrick, 2008)'
_computing_publication_material 'SHELXTL (Sheldrick, 2008)'
_computing_structure_refinement 'SHELXL97 (Sheldrick, 2008)'
_computing_structure_solution 'SHELXS97 (Sheldrick, 2008)'
_diffrn_ambient_temperature 296(2)
_diffrn_measured_fraction_theta_full 0.996
_diffrn_measured_fraction_theta_max 0.996
_diffrn_measurement_device_type 'Bruker APEXII CCD'
_diffrn_measurement_method \w
_diffrn_radiation_monochromator graphite
_diffrn_radiation_source 'fine-focus sealed tube'
_diffrn_radiation_type MoK\a
_diffrn_radiation_wavelength 0.71073
_diffrn_reflns_av_R_equivalents 0.0823
_diffrn_reflns_av_sigmaI/netI 0.0626
_diffrn_reflns_limit_h_max 14
_diffrn_reflns_limit_h_min -14
_diffrn_reflns_limit_k_max 18
_diffrn_reflns_limit_k_min -21
_diffrn_reflns_limit_l_max 10
_diffrn_reflns_limit_l_min -9
_diffrn_reflns_number 10346
_diffrn_reflns_theta_full 25.99
_diffrn_reflns_theta_max 25.99
_diffrn_reflns_theta_min 2.12
_exptl_absorpt_coefficient_mu 0.092
_exptl_absorpt_correction_T_max 0.9927
_exptl_absorpt_correction_T_min 0.9764
_exptl_absorpt_correction_type multi-scan
_exptl_absorpt_process_details '(SADABS; Bruker, 2005)'
_exptl_crystal_colour Colourless
_exptl_crystal_density_diffrn 1.374
_exptl_crystal_density_method 'not measured'
_exptl_crystal_description Block
_exptl_crystal_F_000 712
_exptl_crystal_size_max 0.26
_exptl_crystal_size_mid 0.12
_exptl_crystal_size_min 0.08
_refine_diff_density_max 0.172
_refine_diff_density_min -0.187
_refine_ls_extinction_coef 0.011(2)
_refine_ls_extinction_expression Fc^*^=kFc[1+0.001xFc^2^\l^3^/sin(2\q)]^-1/4^
_refine_ls_extinction_method 'SHELXL97 (Sheldrick, 2008)'
_refine_ls_goodness_of_fit_ref 0.953
_refine_ls_hydrogen_treatment constr
_refine_ls_matrix_type full
_refine_ls_number_parameters 119
_refine_ls_number_reflns 1629
_refine_ls_number_restraints 0
_refine_ls_restrained_S_all 0.953
_refine_ls_R_factor_all 0.1258
_refine_ls_R_factor_gt 0.0462
_refine_ls_shift/su_max 0.000
_refine_ls_shift/su_mean 0.000
_refine_ls_structure_factor_coef Fsqd
_refine_ls_weighting_details 'calc w=1/[\s^2^(Fo^2^)+(0.0525P)^2^] where P=(Fo^2^+2Fc^2^)/3'
_refine_ls_weighting_scheme calc
_refine_ls_wR_factor_gt 0.0952
_refine_ls_wR_factor_ref 0.1151
_reflns_number_gt 816
_reflns_number_total 1629
_reflns_threshold_expression I>2\s(I)
_cod_data_source_file rz2361.cif
_cod_data_source_block I
_cod_depositor_comments
;
The following automatic conversions were performed:
'_exptl_absorpt_correction_type' value 'Multi-scan' changed to
'multi-scan' according to
'/home/saulius/struct/CIF-dictionaries/cif_core.dic' dictionary named
'cif_core.dic' version 2.4.1 from 2010-06-29.

Automatic conversion script
Id: cif_fix_enum 1527 2010-12-29 10:47:43Z saulius 

The following automatic conversions were performed:

'_exptl_absorpt_correction_type' value 'Multi-scan' changed to
'multi-scan' according to
/home/saulius/struct/CIF-dictionaries/cif_core.dic dictionary named
'cif_core.dic' version 2.4.1 from 2010-06-29.

Automatic conversion script
Id: cif_fix_values 1715 2011-07-08 13:25:40Z adriana 
;
_cod_database_code 2223541
_cod_database_fobs_code 2223541

loop_
_symmetry_equiv_pos_as_xyz
'x, y, z'
'-x+1/2, -y+1/2, z'
'-x, y+1/2, -z+1/2'
'x+1/2, -y, -z+1/2'
'-x, -y, -z'
'x-1/2, y-1/2, -z'
'x, -y-1/2, z-1/2'
'-x-1/2, y, z-1/2'

loop_
_atom_site_type_symbol
_atom_site_label
_atom_site_fract_x
_atom_site_fract_y
_atom_site_fract_z
_atom_site_U_iso_or_equiv
_atom_site_adp_type
_atom_site_calc_flag
_atom_site_refinement_flags
_atom_site_occupancy
_atom_site_disorder_assembly
_atom_site_disorder_group
O O1 0.61559(14) 0.28662(9) 0.3812(2) 0.0651(5) Uani d . 1 . .
N N1 0.69622(14) 0.44375(10) 0.1318(2) 0.0424(5) Uani d . 1 . .
N N2 0.73777(18) 0.28973(9) 0.1733(2) 0.0605(6) Uani d . 1 . .
H H2A 0.7745 0.3197 0.1080 0.073 Uiso calc R 1 . .
C C1 0.62868(17) 0.40522(13) 0.2314(3) 0.0432(6) Uani d . 1 . .
C C2 0.52811(18) 0.43630(14) 0.2994(3) 0.0520(7) Uani d . 1 . .
H H2B 0.4841 0.4063 0.3694 0.062 Uiso calc R 1 . .
C C3 0.49611(18) 0.51056(15) 0.2615(3) 0.0549(7) Uani d . 1 . .
H H3A 0.4290 0.5317 0.3037 0.066 Uiso calc R 1 . .
C C4 0.56521(18) 0.55552(12) 0.1576(3) 0.0450(6) Uani d . 1 . .
C C5 0.5394(2) 0.63312(13) 0.1127(3) 0.0599(7) Uani d . 1 . .
H H5A 0.4739 0.6573 0.1530 0.072 Uiso calc R 1 . .
C C6 0.6091(2) 0.67300(14) 0.0114(3) 0.0663(8) Uani d . 1 . .
H H6A 0.5908 0.7243 -0.0172 0.080 Uiso calc R 1 . .
C C7 0.7083(2) 0.63781(14) -0.0508(3) 0.0615(7) Uani d . 1 . .
H H7A 0.7552 0.6658 -0.1205 0.074 Uiso calc R 1 . .
C C8 0.73620(19) 0.56297(13) -0.0097(3) 0.0498(6) Uani d . 1 . .
H H8A 0.8025 0.5401 -0.0509 0.060 Uiso calc R 1 . .
C C9 0.66544(17) 0.51985(12) 0.0947(3) 0.0401(6) Uani d . 1 . .
C C10 0.65956(19) 0.32223(14) 0.2702(3) 0.0471(6) Uani d . 1 . .

loop_
_atom_site_aniso_label
_atom_site_aniso_U_11
_atom_site_aniso_U_22
_atom_site_aniso_U_33
_atom_site_aniso_U_12
_atom_site_aniso_U_13
_atom_site_aniso_U_23
O1 0.0692(11) 0.0517(10) 0.0743(13) -0.0141(9) 0.0059(10) 0.0116(10)
N1 0.0396(11) 0.0382(11) 0.0495(12) -0.0009(8) -0.0004(9) -0.0006(9)
N2 0.0861(15) 0.0349(10) 0.0605(14) 0.0080(12) 0.0094(12) 0.0031(10)
C1 0.0407(13) 0.0388(13) 0.0501(15) -0.0023(11) -0.0059(11) -0.0051(11)
C2 0.0404(14) 0.0547(17) 0.0610(17) -0.0066(12) 0.0063(12) -0.0029(13)
C3 0.0387(13) 0.0605(18) 0.0657(17) 0.0031(12) 0.0043(12) -0.0063(14)
C4 0.0379(13) 0.0428(14) 0.0543(16) 0.0046(10) -0.0049(11) -0.0065(12)
C5 0.0508(15) 0.0484(16) 0.080(2) 0.0138(13) -0.0026(14) -0.0058(15)
C6 0.0691(18) 0.0403(15) 0.089(2) 0.0079(13) -0.0075(16) 0.0060(15)
C7 0.0599(16) 0.0489(16) 0.076(2) -0.0021(13) 0.0032(14) 0.0091(14)
C8 0.0459(14) 0.0458(15) 0.0577(16) 0.0004(11) 0.0014(11) 0.0027(12)
C9 0.0362(12) 0.0358(12) 0.0483(14) 0.0012(10) -0.0064(11) -0.0033(11)
C10 0.0489(14) 0.0433(15) 0.0491(15) -0.0100(12) -0.0030(12) -0.0013(12)

loop_
_atom_type_symbol
_atom_type_description
_atom_type_scat_dispersion_real
_atom_type_scat_dispersion_imag
_atom_type_scat_source
C C 0.0033 0.0016 'International Tables Vol C Tables 4.2.6.8 and 6.1.1.4'
H H 0.0000 0.0000 'International Tables Vol C Tables 4.2.6.8 and 6.1.1.4'
N N 0.0061 0.0033 'International Tables Vol C Tables 4.2.6.8 and 6.1.1.4'
O O 0.0106 0.0060 'International Tables Vol C Tables 4.2.6.8 and 6.1.1.4'

loop_
_geom_angle_atom_site_label_1
_geom_angle_atom_site_label_2
_geom_angle_atom_site_label_3
_geom_angle_site_symmetry_1
_geom_angle_site_symmetry_3
_geom_angle
_geom_angle_publ_flag
C1 N1 C9 . . 116.98(18) ?
C10 N2 N2 . 2_655 123.0(2) yes
C10 N2 H2A . . 118.5 ?
N2 N2 H2A 2_655 . 118.5 ?
N1 C1 C2 . . 124.4(2) ?
N1 C1 C10 . . 117.6(2) ?
C2 C1 C10 . . 118.0(2) ?
C3 C2 C1 . . 119.1(2) ?
C3 C2 H2B . . 120.5 ?
C1 C2 H2B . . 120.5 ?
C2 C3 C4 . . 119.5(2) ?
C2 C3 H3A . . 120.2 ?
C4 C3 H3A . . 120.2 ?
C5 C4 C3 . . 123.5(2) ?
C5 C4 C9 . . 118.7(2) ?
C3 C4 C9 . . 117.8(2) ?
C6 C5 C4 . . 120.6(2) ?
C6 C5 H5A . . 119.7 ?
C4 C5 H5A . . 119.7 ?
C5 C6 C7 . . 120.7(2) ?
C5 C6 H6A . . 119.6 ?
C7 C6 H6A . . 119.6 ?
C8 C7 C6 . . 120.3(2) ?
C8 C7 H7A . . 119.8 ?
C6 C7 H7A . . 119.8 ?
C7 C8 C9 . . 120.3(2) ?
C7 C8 H8A . . 119.8 ?
C9 C8 H8A . . 119.8 ?
N1 C9 C8 . . 118.5(2) ?
N1 C9 C4 . . 122.2(2) ?
C8 C9 C4 . . 119.3(2) ?
O1 C10 N2 . . 122.7(2) yes
O1 C10 C1 . . 122.3(2) yes
N2 C10 C1 . . 115.1(2) yes

loop_
_geom_bond_atom_site_label_1
_geom_bond_atom_site_label_2
_geom_bond_site_symmetry_2
_geom_bond_distance
_geom_bond_publ_flag
O1 C10 . 1.220(3) yes
N1 C1 . 1.319(3) yes
N1 C9 . 1.379(2) yes
N2 C10 . 1.338(3) yes
N2 N2 2_655 1.382(3) yes
N2 H2A . 0.8600 ?
C1 C2 . 1.405(3) ?
C1 C10 . 1.493(3) ?
C2 C3 . 1.355(3) ?
C2 H2B . 0.9300 ?
C3 C4 . 1.409(3) ?
C3 H3A . 0.9300 ?
C4 C5 . 1.406(3) ?
C4 C9 . 1.417(3) ?
C5 C6 . 1.354(3) ?
C5 H5A . 0.9300 ?
C6 C7 . 1.401(3) ?
C6 H6A . 0.9300 ?
C7 C8 . 1.359(3) ?
C7 H7A . 0.9300 ?
C8 C9 . 1.406(3) ?
C8 H8A . 0.9300 ?

loop_
_geom_hbond_atom_site_label_D
_geom_hbond_atom_site_label_H
_geom_hbond_atom_site_label_A
_geom_hbond_site_symmetry_A
_geom_hbond_distance_DH
_geom_hbond_distance_HA
_geom_hbond_distance_DA
_geom_hbond_angle_DHA
_geom_hbond_publ_flag
N2 H2A N1 ? 0.8600 2.3100 2.689(2) 107.00 yes
N2 H2A O1 8_755 0.8600 2.3500 2.978(3) 130.00 yes
C5 H5A O1 3_655 0.9300 2.4500 3.177(3) 135.00 yes
C8 H8A Cg1 8_554 0.9300 2.6400 3.449 146.00 yes
